data_7107810
loop_
_publ_author_name
'Pospiech, Steffen'
'Brough, Sarah'
'Bolte, Michael'
'Lerner, Hans-Wolfram'
'Bettinger, Holger F.'
'Wagner, Matthias'

_publ_section_title
;
 An inorganic propellane with central B--B bond
;
_journal_coden_ASTM CHCOFS
_journal_issue 47
_journal_name_full
;
 Chemical Communications (Cambridge, United Kingdom)
;
_journal_page_first 5886
_journal_page_last 5888
_journal_paper_doi 10.1039/c2cc32256k
_journal_volume 48
_journal_year 2012
_chemical_formula_moiety 'C22 H24 B2 F6 N2 O4, 0.5(C H Cl3)'
_chemical_formula_sum 'C22.5 H24.5 B2 Cl1.5 F6 N2 O4'
_chemical_formula_weight 575.74
_space_group_IT_number 2
_symmetry_cell_setting triclinic
_symmetry_space_group_name_Hall '-P 1'
_symmetry_space_group_name_H-M 'P -1'
_atom_sites_solution_hydrogens geom
_atom_sites_solution_primary direct
_atom_sites_solution_secondary difmap
_audit_creation_method SHELXL-97
_cell_angle_alpha 110.842(4)
_cell_angle_beta 106.505(4)
_cell_angle_gamma 98.129(4)
_cell_formula_units_Z 4
_cell_length_a 12.1883(6)
_cell_length_b 15.1818(8)
_cell_length_c 16.1826(8)
_cell_measurement_reflns_used 23962
_cell_measurement_temperature 173(2)
_cell_measurement_theta_max 26.0
_cell_measurement_theta_min 3.4
_cell_volume 2583.1(3)
_computing_cell_refinement 'X-Area (Stoe & Cie, 2001)'
_computing_data_collection 'X-Area (Stoe & Cie, 2001)'
_computing_data_reduction 'X-Area (Stoe & Cie, 2001)'
_computing_molecular_graphics 'XP (Sheldrick, 2008)'
_computing_publication_material SHELXL97
_computing_structure_refinement 'SHELXL97 (Sheldrick, 2008) '
_computing_structure_solution 'SHELXS97 (Sheldrick, 2008) '
_diffrn_ambient_temperature 173(2)
_diffrn_measured_fraction_theta_full 0.997
_diffrn_measured_fraction_theta_max 0.997
_diffrn_measurement_device_type 'STOE IPDS II two-circle-diffractometer'
_diffrn_measurement_method \w
_diffrn_radiation_monochromator graphite
_diffrn_radiation_source 'fine-focus sealed tube'
_diffrn_radiation_type MoK\a
_diffrn_radiation_wavelength 0.71073
_diffrn_reflns_av_R_equivalents 0.0708
_diffrn_reflns_av_sigmaI/netI 0.0552
_diffrn_reflns_limit_h_max 14
_diffrn_reflns_limit_h_min -12
_diffrn_reflns_limit_k_max 18
_diffrn_reflns_limit_k_min -18
_diffrn_reflns_limit_l_max 19
_diffrn_reflns_limit_l_min -19
_diffrn_reflns_number 30575
_diffrn_reflns_theta_full 25.00
_diffrn_reflns_theta_max 25.03
_diffrn_reflns_theta_min 3.38
_diffrn_standards_number 0
_exptl_absorpt_coefficient_mu 0.276
_exptl_absorpt_correction_T_max 0.9267
_exptl_absorpt_correction_T_min 0.9169
_exptl_absorpt_correction_type multi-scan
_exptl_absorpt_process_details 'MULABS (Spek, 2003; Blessing, 1995)'
_exptl_crystal_colour colourless
_exptl_crystal_density_diffrn 1.480
_exptl_crystal_density_method 'not measured'
_exptl_crystal_description block
_exptl_crystal_F_000 1180
_exptl_crystal_size_max 0.32
_exptl_crystal_size_mid 0.29
_exptl_crystal_size_min 0.28
_refine_diff_density_max 0.802
_refine_diff_density_min -0.682
_refine_diff_density_rms 0.073
_refine_ls_extinction_method none
_refine_ls_goodness_of_fit_ref 1.050
_refine_ls_hydrogen_treatment mixed
_refine_ls_matrix_type full
_refine_ls_number_parameters 713
_refine_ls_number_reflns 9116
_refine_ls_number_restraints 19
_refine_ls_restrained_S_all 1.053
_refine_ls_R_factor_all 0.0748
_refine_ls_R_factor_gt 0.0569
_refine_ls_shift/su_max 0.001
_refine_ls_shift/su_mean 0.000
_refine_ls_structure_factor_coef Fsqd
_refine_ls_weighting_details 'calc w=1/[\s^2^(Fo^2^)+(0.1007P)^2^+0.2249P] where P=(Fo^2^+2Fc^2^)/3'
_refine_ls_weighting_scheme calc
_refine_ls_wR_factor_gt 0.1500
_refine_ls_wR_factor_ref 0.1597
_reflns_number_gt 6917
_reflns_number_total 9116
_reflns_threshold_expression I>2\s(I)
_cod_data_source_file c2cc32256k.txt
_cod_data_source_block wa1299
_cod_original_cell_volume 2583.1(2)
_cod_original_sg_symbol_H-M P-1
_cod_original_formula_sum 'C22.50 H24.50 B2 Cl1.50 F6 N2 O4'
_cod_database_code 7107810

loop_
_symmetry_equiv_pos_as_xyz
'x, y, z'
'-x, -y, -z'

loop_
_atom_site_label
_atom_site_type_symbol
_atom_site_fract_x
_atom_site_fract_y
_atom_site_fract_z
_atom_site_U_iso_or_equiv
_atom_site_adp_type
_atom_site_occupancy
_atom_site_symmetry_multiplicity
_atom_site_calc_flag
_atom_site_refinement_flags
_atom_site_disorder_assembly
_atom_site_disorder_group
C1L C 0.9964(2) -0.0392(2) 0.7542(2) 0.0321(6) Uani 1 1 d . . .
H1L H 1.0082 -0.0965 0.7691 0.039 Uiso 1 1 calc R . .
Cl1 Cl 0.88881(9) -0.08370(9) 0.63993(7) 0.0662(3) Uani 1 1 d . . .
Cl2 Cl 1.13232(8) 0.02224(7) 0.75947(8) 0.0585(3) Uani 1 1 d . . .
Cl3 Cl 0.94774(8) 0.03624(6) 0.83841(6) 0.0476(2) Uani 1 1 d . . .
B1 B 0.6212(2) 0.22124(18) 0.19281(18) 0.0168(5) Uani 1 1 d . . .
B2 B 0.7261(2) 0.33630(18) 0.22971(18) 0.0175(5) Uani 1 1 d . . .
N1 N 0.66601(19) 0.15381(14) 0.24604(14) 0.0194(4) Uani 1 1 d . . .
H1 H 0.737(3) 0.149(2) 0.241(2) 0.025(7) Uiso 1 1 d . . .
N2 N 0.6862(2) 0.43230(14) 0.27884(15) 0.0211(4) Uani 1 1 d . . .
H2 H 0.619(3) 0.425(2) 0.243(2) 0.023(7) Uiso 1 1 d . . .
O1 O 0.49749(15) 0.21459(12) 0.20221(12) 0.0208(4) Uani 1 1 d . . .
O2 O 0.43963(16) 0.34863(13) 0.19694(14) 0.0306(4) Uani 1 1 d . . .
O3 O 0.85192(15) 0.36361(12) 0.30436(11) 0.0217(4) Uani 1 1 d . . .
O4 O 0.90802(17) 0.22369(13) 0.28382(13) 0.0298(4) Uani 1 1 d . . .
C1 C 0.5928(2) 0.16224(16) 0.07730(16) 0.0176(5) Uani 1 1 d . . .
H1B H 0.5365 0.0957 0.0498 0.021 Uiso 1 1 calc R . .
C2 C 0.7433(2) 0.33570(17) 0.13135(16) 0.0192(5) Uani 1 1 d . . .
H2B H 0.7988 0.3979 0.1436 0.023 Uiso 1 1 calc R . .
C3 C 0.4251(2) 0.26723(18) 0.19528(17) 0.0225(5) Uani 1 1 d . . .
C4 C 0.2996(2) 0.2119(2) 0.1798(2) 0.0312(6) Uani 1 1 d . . .
F42 F 0.23328(17) 0.17394(19) 0.08807(15) 0.0650(7) Uani 1 1 d . . .
F41 F 0.29790(17) 0.13899(14) 0.20618(19) 0.0575(6) Uani 1 1 d . . .
F43 F 0.24699(16) 0.27078(13) 0.22703(15) 0.0451(5) Uani 1 1 d . . .
C5 C 0.6847(3) 0.1976(2) 0.34894(18) 0.0312(6) Uani 1 1 d . . .
H5A H 0.7341 0.2653 0.3784 0.047 Uiso 1 1 calc R . .
H5B H 0.7246 0.1596 0.3795 0.047 Uiso 1 1 calc R . .
H5C H 0.6077 0.1966 0.3566 0.047 Uiso 1 1 calc R . .
C6 C 0.5914(2) 0.05054(18) 0.20177(19) 0.0285(6) Uani 1 1 d . . .
H6A H 0.5792 0.0213 0.1341 0.043 Uiso 1 1 calc R . .
H6B H 0.5143 0.0494 0.2093 0.043 Uiso 1 1 calc R . .
H6C H 0.6316 0.0130 0.2328 0.043 Uiso 1 1 calc R . .
C7 C 0.9244(2) 0.31205(18) 0.31736(17) 0.0230(5) Uani 1 1 d . A .
C8 C 1.0480(2) 0.3755(2) 0.3878(2) 0.0321(6) Uani 1 1 d D . .
F81 F 1.1248(7) 0.3221(5) 0.3958(6) 0.057(2) Uiso 0.293(3) 1 d PD A 1
F82 F 1.0386(8) 0.4124(7) 0.4753(5) 0.059(2) Uiso 0.293(3) 1 d PD A 1
F83 F 1.0887(7) 0.4442(6) 0.3692(6) 0.0534(19) Uiso 0.293(3) 1 d PD A 1
F81' F 1.1330(4) 0.3447(4) 0.3570(4) 0.0433(15) Uiso 0.407(7) 1 d PD A 2
F82' F 1.0659(4) 0.3704(4) 0.4708(3) 0.0337(13) Uiso 0.407(7) 1 d PD A 2
F83' F 1.0685(4) 0.4722(3) 0.4057(4) 0.0268(11) Uiso 0.407(7) 1 d PD A 2
F81" F 1.1225(6) 0.3806(6) 0.3399(5) 0.047(2) Uiso 0.300(7) 1 d PD A 3
F82" F 1.0984(7) 0.3401(6) 0.4480(6) 0.047(2) Uiso 0.300(7) 1 d PD A 3
F83" F 1.0543(7) 0.4701(5) 0.4379(6) 0.048(2) Uiso 0.300(7) 1 d PD A 3
C9 C 0.7601(3) 0.52684(18) 0.2913(2) 0.0301(6) Uani 1 1 d . . .
H9A H 0.7676 0.5203 0.2308 0.045 Uiso 1 1 calc R . .
H9B H 0.8392 0.5432 0.3390 0.045 Uiso 1 1 calc R . .
H9C H 0.7219 0.5790 0.3122 0.045 Uiso 1 1 calc R . .
C10 C 0.6750(3) 0.44317(19) 0.37090(18) 0.0293(6) Uani 1 1 d . . .
H10A H 0.6264 0.3815 0.3632 0.044 Uiso 1 1 calc R . .
H10B H 0.6371 0.4956 0.3916 0.044 Uiso 1 1 calc R . .
H10C H 0.7542 0.4596 0.4186 0.044 Uiso 1 1 calc R . .
C11 C 0.5415(2) 0.22702(17) 0.03404(16) 0.0191(5) Uani 1 1 d . . .
C12 C 0.6206(2) 0.31872(17) 0.06293(16) 0.0197(5) Uani 1 1 d . . .
C13 C 0.5809(2) 0.38557(18) 0.03017(18) 0.0262(5) Uani 1 1 d . . .
H13 H 0.6338 0.4473 0.0489 0.031 Uiso 1 1 calc R . .
C14 C 0.4634(3) 0.3624(2) -0.03017(19) 0.0325(6) Uani 1 1 d . . .
H14 H 0.4368 0.4085 -0.0525 0.039 Uiso 1 1 calc R . .
C15 C 0.3852(3) 0.2728(2) -0.05785(19) 0.0307(6) Uani 1 1 d . . .
H15 H 0.3051 0.2575 -0.0985 0.037 Uiso 1 1 calc R . .
C16 C 0.4253(2) 0.20469(18) -0.02546(17) 0.0245(5) Uani 1 1 d . . .
H16 H 0.3722 0.1429 -0.0445 0.029 Uiso 1 1 calc R . .
C21 C 0.7100(2) 0.15702(17) 0.06502(15) 0.0185(5) Uani 1 1 d . . .
C22 C 0.7885(2) 0.24851(17) 0.09360(16) 0.0201(5) Uani 1 1 d . . .
C23 C 0.9011(2) 0.25392(19) 0.08884(18) 0.0263(5) Uani 1 1 d . . .
H23 H 0.9540 0.3157 0.1075 0.032 Uiso 1 1 calc R . .
C24 C 0.9363(2) 0.1686(2) 0.05673(19) 0.0317(6) Uani 1 1 d . . .
H24 H 1.0137 0.1722 0.0541 0.038 Uiso 1 1 calc R . .
C25 C 0.8587(2) 0.0782(2) 0.02848(19) 0.0298(6) Uani 1 1 d . . .
H25 H 0.8830 0.0200 0.0067 0.036 Uiso 1 1 calc R . .
C26 C 0.7456(2) 0.07280(18) 0.03214(17) 0.0245(5) Uani 1 1 d . . .
H26 H 0.6923 0.0108 0.0119 0.029 Uiso 1 1 calc R . .
B1A B 0.6381(2) 0.22306(19) 0.69372(18) 0.0175(5) Uani 1 1 d . . .
B2A B 0.7410(2) 0.33806(19) 0.73232(18) 0.0187(5) Uani 1 1 d . . .
N1A N 0.6949(2) 0.15824(15) 0.74754(14) 0.0215(4) Uani 1 1 d . . .
H1A H 0.767(3) 0.164(2) 0.744(2) 0.025(7) Uiso 1 1 d . . .
N2A N 0.7039(2) 0.43394(15) 0.78702(15) 0.0232(4) Uani 1 1 d . . .
H2A H 0.629(3) 0.424(2) 0.750(2) 0.029(8) Uiso 1 1 d . . .
O1A O 0.51539(15) 0.21016(12) 0.70415(12) 0.0211(4) Uani 1 1 d . . .
O2A O 0.45783(17) 0.34642(13) 0.70603(14) 0.0309(4) Uani 1 1 d . . .
O3A O 0.85851(15) 0.33934(13) 0.80226(12) 0.0243(4) Uani 1 1 d . . .
O4A O 1.00012(18) 0.45154(15) 0.79906(16) 0.0406(5) Uani 1 1 d . . .
C1A C 0.6091(2) 0.16551(17) 0.57858(16) 0.0193(5) Uani 1 1 d . . .
H1A1 H 0.5533 0.0987 0.5505 0.023 Uiso 1 1 calc R . .
C2A C 0.7578(2) 0.34133(17) 0.63515(17) 0.0197(5) Uani 1 1 d . . .
H2A1 H 0.8123 0.4046 0.6486 0.024 Uiso 1 1 calc R . .
C3A C 0.4427(2) 0.26337(17) 0.70003(17) 0.0218(5) Uani 1 1 d . . .
C4A C 0.3169(2) 0.20705(19) 0.68232(19) 0.0272(5) Uani 1 1 d . . .
F41A F 0.31590(16) 0.13383(13) 0.70939(15) 0.0456(5) Uani 1 1 d . . .
F42A F 0.25317(16) 0.16780(15) 0.58948(13) 0.0505(5) Uani 1 1 d . . .
F43A F 0.26094(15) 0.26476(13) 0.72652(13) 0.0389(4) Uani 1 1 d . . .
C5A C 0.6348(3) 0.05152(19) 0.6991(2) 0.0312(6) Uani 1 1 d . . .
H5A1 H 0.6268 0.0271 0.6323 0.047 Uiso 1 1 calc R . .
H5A2 H 0.5557 0.0401 0.7032 0.047 Uiso 1 1 calc R . .
H5A3 H 0.6821 0.0171 0.7298 0.047 Uiso 1 1 calc R . .
C6A C 0.7065(3) 0.1945(2) 0.84905(18) 0.0324(6) Uani 1 1 d . . .
H6A1 H 0.7463 0.2649 0.8815 0.049 Uiso 1 1 calc R . .
H6A2 H 0.7536 0.1597 0.8794 0.049 Uiso 1 1 calc R . .
H6A3 H 0.6274 0.1829 0.8530 0.049 Uiso 1 1 calc R . .
C7A C 0.9663(2) 0.38540(18) 0.81810(18) 0.0254(5) Uani 1 1 d . . .
C8A C 1.0560(3) 0.3443(2) 0.8701(2) 0.0403(7) Uani 1 1 d . . .
F81A F 1.0385(2) 0.24974(16) 0.8193(2) 0.0885(10) Uani 1 1 d . . .
F82A F 1.16640(17) 0.38830(17) 0.88699(18) 0.0616(6) Uani 1 1 d . . .
F83A F 1.0490(2) 0.3563(3) 0.95270(19) 0.0897(10) Uani 1 1 d . . .
C9A C 0.7722(3) 0.53065(18) 0.8004(2) 0.0321(6) Uani 1 1 d . . .
H9A1 H 0.7766 0.5267 0.7397 0.048 Uiso 1 1 calc R . .
H9A2 H 0.8527 0.5482 0.8466 0.048 Uiso 1 1 calc R . .
H9A3 H 0.7322 0.5806 0.8236 0.048 Uiso 1 1 calc R . .
C10A C 0.6971(3) 0.4411(2) 0.8798(2) 0.0352(6) Uani 1 1 d . . .
H10D H 0.6520 0.3778 0.8715 0.053 Uiso 1 1 calc R . .
H10E H 0.6572 0.4913 0.9026 0.053 Uiso 1 1 calc R . .
H10F H 0.7775 0.4588 0.9261 0.053 Uiso 1 1 calc R . .
C11A C 0.5561(2) 0.23198(17) 0.53801(16) 0.0190(5) Uani 1 1 d . . .
C12A C 0.6340(2) 0.32425(17) 0.56813(16) 0.0202(5) Uani 1 1 d . . .
C13A C 0.5925(2) 0.39211(19) 0.53735(18) 0.0254(5) Uani 1 1 d . . .
H13A H 0.6444 0.4548 0.5575 0.030 Uiso 1 1 calc R . .
C14A C 0.4752(3) 0.3684(2) 0.47704(19) 0.0311(6) Uani 1 1 d . . .
H14A H 0.4476 0.4148 0.4557 0.037 Uiso 1 1 calc R . .
C15A C 0.3982(2) 0.2775(2) 0.44784(19) 0.0297(6) Uani 1 1 d . . .
H15A H 0.3181 0.2617 0.4070 0.036 Uiso 1 1 calc R . .
C16A C 0.4395(2) 0.20947(18) 0.47888(17) 0.0242(5) Uani 1 1 d . . .
H16A H 0.3870 0.1472 0.4593 0.029 Uiso 1 1 calc R . .
C21A C 0.7252(2) 0.16239(18) 0.56311(16) 0.0209(5) Uani 1 1 d . . .
C22A C 0.8030(2) 0.25524(18) 0.59353(16) 0.0221(5) Uani 1 1 d . . .
C23A C 0.9119(2) 0.2612(2) 0.58155(18) 0.0288(6) Uani 1 1 d . . .
H23A H 0.9647 0.3234 0.6020 0.035 Uiso 1 1 calc R . .
C24A C 0.9439(3) 0.1767(2) 0.5399(2) 0.0371(7) Uani 1 1 d . . .
H24A H 1.0183 0.1813 0.5317 0.044 Uiso 1 1 calc R . .
C25A C 0.8675(3) 0.0855(2) 0.5102(2) 0.0371(7) Uani 1 1 d . . .
H25A H 0.8899 0.0278 0.4821 0.044 Uiso 1 1 calc R . .
C26A C 0.7578(3) 0.0784(2) 0.52154(19) 0.0289(6) Uani 1 1 d . . .
H26A H 0.7053 0.0158 0.5007 0.035 Uiso 1 1 calc R . .

loop_
_atom_site_aniso_label
_atom_site_aniso_U_11
_atom_site_aniso_U_22
_atom_site_aniso_U_33
_atom_site_aniso_U_23
_atom_site_aniso_U_13
_atom_site_aniso_U_12
C1L 0.0251(14) 0.0364(14) 0.0383(15) 0.0166(12) 0.0148(12) 0.0091(11)
Cl1 0.0452(5) 0.0947(8) 0.0425(5) 0.0172(5) 0.0070(4) 0.0195(5)
Cl2 0.0348(4) 0.0577(5) 0.0879(7) 0.0290(5) 0.0341(5) 0.0056(4)
Cl3 0.0516(5) 0.0526(5) 0.0490(4) 0.0191(4) 0.0302(4) 0.0258(4)
B1 0.0145(12) 0.0190(12) 0.0204(12) 0.0090(10) 0.0087(10) 0.0076(10)
B2 0.0157(13) 0.0180(12) 0.0177(12) 0.0067(10) 0.0060(10) 0.0036(10)
N1 0.0190(11) 0.0217(10) 0.0220(10) 0.0122(8) 0.0092(8) 0.0067(8)
N2 0.0179(11) 0.0200(10) 0.0224(10) 0.0067(8) 0.0065(9) 0.0040(8)
O1 0.0165(8) 0.0236(8) 0.0253(8) 0.0109(7) 0.0100(7) 0.0073(7)
O2 0.0210(9) 0.0261(9) 0.0458(11) 0.0155(8) 0.0113(8) 0.0102(7)
O3 0.0176(9) 0.0235(8) 0.0210(8) 0.0071(7) 0.0051(7) 0.0059(7)
O4 0.0236(9) 0.0290(10) 0.0354(10) 0.0125(8) 0.0082(8) 0.0102(8)
C1 0.0167(11) 0.0164(10) 0.0187(11) 0.0072(9) 0.0062(9) 0.0028(9)
C2 0.0185(12) 0.0196(11) 0.0204(11) 0.0092(9) 0.0082(10) 0.0031(9)
C3 0.0176(12) 0.0251(12) 0.0228(12) 0.0075(10) 0.0076(10) 0.0060(10)
C4 0.0211(13) 0.0307(14) 0.0400(15) 0.0104(12) 0.0134(12) 0.0082(11)
F42 0.0225(9) 0.0950(17) 0.0445(11) 0.0087(11) 0.0029(9) -0.0071(10)
F41 0.0350(10) 0.0435(10) 0.1133(18) 0.0449(12) 0.0378(11) 0.0117(8)
F43 0.0360(10) 0.0456(10) 0.0688(12) 0.0242(9) 0.0361(9) 0.0188(8)
C5 0.0396(16) 0.0386(15) 0.0232(13) 0.0189(11) 0.0132(12) 0.0134(12)
C6 0.0305(14) 0.0245(12) 0.0361(14) 0.0190(11) 0.0120(12) 0.0069(11)
C7 0.0223(13) 0.0281(13) 0.0208(11) 0.0106(10) 0.0097(10) 0.0086(10)
C8 0.0198(13) 0.0373(15) 0.0345(14) 0.0120(12) 0.0055(11) 0.0105(11)
C9 0.0322(15) 0.0165(11) 0.0394(15) 0.0088(11) 0.0149(12) 0.0035(10)
C10 0.0315(14) 0.0286(13) 0.0246(12) 0.0044(10) 0.0141(11) 0.0081(11)
C11 0.0216(12) 0.0222(11) 0.0170(11) 0.0099(9) 0.0088(10) 0.0080(9)
C12 0.0220(12) 0.0236(12) 0.0174(11) 0.0102(9) 0.0099(10) 0.0074(10)
C13 0.0317(14) 0.0240(12) 0.0274(13) 0.0141(10) 0.0119(11) 0.0091(11)
C14 0.0399(16) 0.0330(14) 0.0313(14) 0.0191(12) 0.0105(12) 0.0191(12)
C15 0.0276(14) 0.0384(14) 0.0253(13) 0.0147(11) 0.0035(11) 0.0153(12)
C16 0.0225(13) 0.0252(12) 0.0220(12) 0.0081(10) 0.0051(10) 0.0055(10)
C21 0.0179(12) 0.0240(11) 0.0152(10) 0.0097(9) 0.0063(9) 0.0061(9)
C22 0.0188(12) 0.0267(12) 0.0154(11) 0.0096(9) 0.0059(9) 0.0065(10)
C23 0.0194(12) 0.0338(14) 0.0239(12) 0.0102(10) 0.0092(10) 0.0041(10)
C24 0.0230(13) 0.0458(16) 0.0281(13) 0.0132(12) 0.0126(11) 0.0138(12)
C25 0.0300(14) 0.0335(14) 0.0283(13) 0.0102(11) 0.0130(12) 0.0175(11)
C26 0.0290(13) 0.0242(12) 0.0226(12) 0.0100(10) 0.0105(10) 0.0108(10)
B1A 0.0155(12) 0.0207(12) 0.0207(12) 0.0123(10) 0.0074(10) 0.0063(10)
B2A 0.0175(13) 0.0190(12) 0.0182(12) 0.0071(10) 0.0063(10) 0.0034(10)
N1A 0.0208(11) 0.0255(11) 0.0240(10) 0.0155(9) 0.0090(9) 0.0073(9)
N2A 0.0217(11) 0.0210(10) 0.0256(11) 0.0080(8) 0.0097(9) 0.0040(9)
O1A 0.0184(9) 0.0235(8) 0.0253(8) 0.0117(7) 0.0113(7) 0.0058(7)
O2A 0.0246(10) 0.0263(10) 0.0482(11) 0.0176(8) 0.0178(9) 0.0108(8)
O3A 0.0185(9) 0.0292(9) 0.0223(8) 0.0108(7) 0.0054(7) 0.0020(7)
O4A 0.0242(10) 0.0381(11) 0.0597(14) 0.0266(10) 0.0106(10) 0.0020(9)
C1A 0.0193(12) 0.0187(11) 0.0198(11) 0.0085(9) 0.0068(9) 0.0043(9)
C2A 0.0172(12) 0.0222(11) 0.0226(11) 0.0119(9) 0.0087(10) 0.0041(9)
C3A 0.0195(12) 0.0250(12) 0.0228(12) 0.0101(10) 0.0100(10) 0.0061(10)
C4A 0.0206(13) 0.0299(13) 0.0340(14) 0.0132(11) 0.0131(11) 0.0086(10)
F41A 0.0334(10) 0.0394(9) 0.0813(13) 0.0366(10) 0.0310(10) 0.0090(8)
F42A 0.0272(9) 0.0701(13) 0.0336(9) 0.0107(9) 0.0040(8) -0.0036(9)
F43A 0.0288(9) 0.0434(9) 0.0570(11) 0.0226(8) 0.0278(8) 0.0164(7)
C5A 0.0382(16) 0.0240(13) 0.0364(14) 0.0180(11) 0.0132(12) 0.0089(11)
C6A 0.0430(17) 0.0355(14) 0.0250(13) 0.0191(11) 0.0125(12) 0.0116(12)
C7A 0.0199(12) 0.0255(12) 0.0244(12) 0.0060(10) 0.0064(10) 0.0023(10)
C8A 0.0235(15) 0.0437(17) 0.0453(17) 0.0209(14) 0.0011(13) 0.0021(13)
F81A 0.0618(16) 0.0417(12) 0.132(2) 0.0318(14) -0.0055(16) 0.0210(11)
F82A 0.0224(9) 0.0726(14) 0.0878(16) 0.0427(12) 0.0065(10) 0.0103(9)
F83A 0.0541(14) 0.169(3) 0.0654(15) 0.0825(19) 0.0093(12) 0.0226(17)
C9A 0.0329(15) 0.0189(12) 0.0455(16) 0.0115(11) 0.0184(13) 0.0063(11)
C10A 0.0473(18) 0.0314(14) 0.0282(14) 0.0072(11) 0.0222(13) 0.0103(13)
C11A 0.0216(12) 0.0218(11) 0.0171(11) 0.0089(9) 0.0100(9) 0.0079(9)
C12A 0.0208(12) 0.0247(12) 0.0201(11) 0.0120(9) 0.0104(10) 0.0071(10)
C13A 0.0284(14) 0.0265(12) 0.0278(13) 0.0158(10) 0.0128(11) 0.0095(10)
C14A 0.0350(15) 0.0342(14) 0.0336(14) 0.0213(12) 0.0123(12) 0.0182(12)
C15A 0.0234(13) 0.0361(14) 0.0274(13) 0.0133(11) 0.0042(11) 0.0117(11)
C16A 0.0217(13) 0.0271(12) 0.0221(12) 0.0086(10) 0.0079(10) 0.0059(10)
C21A 0.0213(12) 0.0268(12) 0.0189(11) 0.0121(9) 0.0090(10) 0.0087(10)
C22A 0.0214(12) 0.0306(13) 0.0185(11) 0.0128(10) 0.0089(10) 0.0092(10)
C23A 0.0228(13) 0.0381(14) 0.0278(13) 0.0142(11) 0.0120(11) 0.0081(11)
C24A 0.0266(15) 0.0545(18) 0.0405(16) 0.0223(14) 0.0193(13) 0.0198(13)
C25A 0.0378(16) 0.0419(16) 0.0414(16) 0.0170(13) 0.0221(14) 0.0247(13)
C26A 0.0340(15) 0.0304(13) 0.0286(13) 0.0140(11) 0.0153(12) 0.0147(11)

loop_
_atom_type_symbol
_atom_type_description
_atom_type_scat_dispersion_real
_atom_type_scat_dispersion_imag
_atom_type_scat_source
C C 0.0033 0.0016 'International Tables Vol C Tables 4.2.6.8 and 6.1.1.4'
H H 0.0000 0.0000 'International Tables Vol C Tables 4.2.6.8 and 6.1.1.4'
B B 0.0013 0.0007 'International Tables Vol C Tables 4.2.6.8 and 6.1.1.4'
Cl Cl 0.1484 0.1585 'International Tables Vol C Tables 4.2.6.8 and 6.1.1.4'
F F 0.0171 0.0103 'International Tables Vol C Tables 4.2.6.8 and 6.1.1.4'
N N 0.0061 0.0033 'International Tables Vol C Tables 4.2.6.8 and 6.1.1.4'
O O 0.0106 0.0060 'International Tables Vol C Tables 4.2.6.8 and 6.1.1.4'

loop_
_geom_angle_atom_site_label_1
_geom_angle_atom_site_label_2
_geom_angle_atom_site_label_3
_geom_angle
Cl2 C1L Cl3 111.18(16)
Cl2 C1L Cl1 110.94(16)
Cl3 C1L Cl1 110.66(17)
Cl2 C1L H1L 108.0
Cl3 C1L H1L 108.0
Cl1 C1L H1L 108.0
O1 B1 N1 98.46(17)
O1 B1 C1 105.11(18)
N1 B1 C1 109.44(18)
O1 B1 B2 122.42(19)
N1 B1 B2 115.46(18)
C1 B1 B2 105.22(17)
O3 B2 N2 99.06(17)
O3 B2 C2 107.10(18)
N2 B2 C2 108.86(18)
O3 B2 B1 120.56(18)
N2 B2 B1 115.48(19)
C2 B2 B1 105.25(17)
C5 N1 C6 109.20(19)
C5 N1 B1 113.22(19)
C6 N1 B1 115.41(19)
C5 N1 H1 107.4(19)
C6 N1 H1 104.7(19)
B1 N1 H1 106.2(18)
C10 N2 C9 109.0(2)
C10 N2 B2 113.34(19)
C9 N2 B2 115.62(19)
C10 N2 H2 106(2)
C9 N2 H2 106(2)
B2 N2 H2 107(2)
C3 O1 B1 132.20(18)
C7 O3 B2 131.43(19)
C11 C1 C21 109.04(18)
C11 C1 B1 104.88(18)
C21 C1 B1 107.37(18)
C11 C1 H1B 111.7
C21 C1 H1B 111.7
B1 C1 H1B 111.7
C22 C2 C12 108.82(19)
C22 C2 B2 105.68(18)
C12 C2 B2 106.16(18)
C22 C2 H2B 111.9
C12 C2 H2B 111.9
B2 C2 H2B 111.9
O2 C3 O1 131.0(2)
O2 C3 C4 118.2(2)
O1 C3 C4 110.8(2)
F41 C4 F43 106.6(2)
F41 C4 F42 107.1(2)
F43 C4 F42 108.2(2)
F41 C4 C3 113.9(2)
F43 C4 C3 111.6(2)
F42 C4 C3 109.2(2)
N1 C5 H5A 109.5
N1 C5 H5B 109.5
H5A C5 H5B 109.5
N1 C5 H5C 109.5
H5A C5 H5C 109.5
H5B C5 H5C 109.5
N1 C6 H6A 109.5
N1 C6 H6B 109.5
H6A C6 H6B 109.5
N1 C6 H6C 109.5
H6A C6 H6C 109.5
H6B C6 H6C 109.5
O4 C7 O3 130.0(2)
O4 C7 C8 118.1(2)
O3 C7 C8 112.0(2)
F83 C8 F81 110.1(6)
F82' C8 F81' 107.5(4)
F82" C8 F83" 108.2(5)
F82" C8 F81" 105.1(5)
F83" C8 F81" 104.2(5)
F82' C8 F83' 106.7(4)
F81' C8 F83' 106.3(4)
F83 C8 F82 110.2(6)
F81 C8 F82 104.4(6)
F83 C8 C7 113.6(4)
F82" C8 C7 113.9(4)
F82' C8 C7 110.1(3)
F81 C8 C7 111.6(4)
F81' C8 C7 111.1(3)
F83" C8 C7 115.1(4)
F81" C8 C7 109.5(3)
F83' C8 C7 114.9(3)
F82 C8 C7 106.6(4)
N2 C9 H9A 109.5
N2 C9 H9B 109.5
H9A C9 H9B 109.5
N2 C9 H9C 109.5
H9A C9 H9C 109.5
H9B C9 H9C 109.5
N2 C10 H10A 109.5
N2 C10 H10B 109.5
H10A C10 H10B 109.5
N2 C10 H10C 109.5
H10A C10 H10C 109.5
H10B C10 H10C 109.5
C16 C11 C12 120.2(2)
C16 C11 C1 125.1(2)
C12 C11 C1 114.7(2)
C13 C12 C11 119.4(2)
C13 C12 C2 125.7(2)
C11 C12 C2 114.9(2)
C12 C13 C14 120.2(2)
C12 C13 H13 119.9
C14 C13 H13 119.9
C15 C14 C13 120.5(2)
C15 C14 H14 119.7
C13 C14 H14 119.7
C14 C15 C16 119.5(2)
C14 C15 H15 120.3
C16 C15 H15 120.3
C11 C16 C15 120.3(2)
C11 C16 H16 119.8
C15 C16 H16 119.8
C26 C21 C22 119.6(2)
C26 C21 C1 126.0(2)
C22 C21 C1 114.3(2)
C23 C22 C21 120.0(2)
C23 C22 C2 124.4(2)
C21 C22 C2 115.6(2)
C22 C23 C24 119.8(2)
C22 C23 H23 120.1
C24 C23 H23 120.1
C25 C24 C23 120.2(3)
C25 C24 H24 119.9
C23 C24 H24 119.9
C26 C25 C24 120.0(2)
C26 C25 H25 120.0
C24 C25 H25 120.0
C21 C26 C25 120.5(2)
C21 C26 H26 119.8
C25 C26 H26 119.8
O1A B1A N1A 99.76(16)
O1A B1A C1A 105.01(18)
N1A B1A C1A 109.42(19)
O1A B1A B2A 124.7(2)
N1A B1A B2A 111.32(18)
C1A B1A B2A 105.97(17)
O3A B2A N2A 106.74(18)
O3A B2A C2A 111.31(19)
N2A B2A C2A 109.79(19)
O3A B2A B1A 107.24(18)
N2A B2A B1A 116.24(19)
C2A B2A B1A 105.55(18)
C5A N1A C6A 108.99(19)
C5A N1A B1A 114.95(19)
C6A N1A B1A 114.2(2)
C5A N1A H1A 105.9(19)
C6A N1A H1A 109.1(19)
B1A N1A H1A 103.1(19)
C9A N2A C10A 109.0(2)
C9A N2A B2A 117.7(2)
C10A N2A B2A 113.2(2)
C9A N2A H2A 106.8(19)
C10A N2A H2A 105(2)
B2A N2A H2A 104(2)
C3A O1A B1A 129.54(18)
C7A O3A B2A 127.58(19)
C21A C1A C11A 108.06(18)
C21A C1A B1A 108.57(19)
C11A C1A B1A 103.82(19)
C21A C1A H1A1 112.0
C11A C1A H1A1 112.0
B1A C1A H1A1 112.0
C22A C2A C12A 108.1(2)
C22A C2A B2A 106.48(18)
C12A C2A B2A 105.38(18)
C22A C2A H2A1 112.1
C12A C2A H2A1 112.1
B2A C2A H2A1 112.1
O2A C3A O1A 130.7(2)
O2A C3A C4A 118.1(2)
O1A C3A C4A 111.2(2)
F43A C4A F41A 107.4(2)
F43A C4A F42A 107.9(2)
F41A C4A F42A 107.0(2)
F43A C4A C3A 112.0(2)
F41A C4A C3A 113.3(2)
F42A C4A C3A 109.1(2)
N1A C5A H5A1 109.5
N1A C5A H5A2 109.5
H5A1 C5A H5A2 109.5
N1A C5A H5A3 109.5
H5A1 C5A H5A3 109.5
H5A2 C5A H5A3 109.5
N1A C6A H6A1 109.5
N1A C6A H6A2 109.5
H6A1 C6A H6A2 109.5
N1A C6A H6A3 109.5
H6A1 C6A H6A3 109.5
H6A2 C6A H6A3 109.5
O4A C7A O3A 129.9(3)
O4A C7A C8A 120.2(2)
O3A C7A C8A 109.8(2)
F83A C8A F82A 106.6(3)
F83A C8A F81A 108.7(3)
F82A C8A F81A 107.1(3)
F83A C8A C7A 111.3(3)
F82A C8A C7A 111.9(2)
F81A C8A C7A 111.1(2)
N2A C9A H9A1 109.5
N2A C9A H9A2 109.5
H9A1 C9A H9A2 109.5
N2A C9A H9A3 109.5
H9A1 C9A H9A3 109.5
H9A2 C9A H9A3 109.5
N2A C10A H10D 109.5
N2A C10A H10E 109.5
H10D C10A H10E 109.5
N2A C10A H10F 109.5
H10D C10A H10F 109.5
H10E C10A H10F 109.5
C16A C11A C12A 120.1(2)
C16A C11A C1A 125.0(2)
C12A C11A C1A 114.8(2)
C13A C12A C11A 119.3(2)
C13A C12A C2A 125.5(2)
C11A C12A C2A 115.2(2)
C12A C13A C14A 120.1(2)
C12A C13A H13A 119.9
C14A C13A H13A 119.9
C15A C14A C13A 120.5(2)
C15A C14A H14A 119.8
C13A C14A H14A 119.8
C14A C15A C16A 119.5(2)
C14A C15A H15A 120.3
C16A C15A H15A 120.3
C11A C16A C15A 120.5(2)
C11A C16A H16A 119.8
C15A C16A H16A 119.8
C26A C21A C22A 119.9(2)
C26A C21A C1A 125.7(2)
C22A C21A C1A 114.4(2)
C23A C22A C21A 119.3(2)
C23A C22A C2A 125.0(2)
C21A C22A C2A 115.6(2)
C24A C23A C22A 120.4(3)
C24A C23A H23A 119.8
C22A C23A H23A 119.8
C25A C24A C23A 120.2(3)
C25A C24A H24A 119.9
C23A C24A H24A 119.9
C24A C25A C26A 120.0(3)
C24A C25A H25A 120.0
C26A C25A H25A 120.0
C21A C26A C25A 120.1(3)
C21A C26A H26A 119.9
C25A C26A H26A 119.9

loop_
_geom_bond_atom_site_label_1
_geom_bond_atom_site_label_2
_geom_bond_distance
C1L Cl2 1.745(3)
C1L Cl3 1.750(3)
C1L Cl1 1.754(3)
C1L H1L 1.0000
B1 O1 1.551(3)
B1 N1 1.615(3)
B1 C1 1.664(3)
B1 B2 1.799(3)
B2 O3 1.547(3)
B2 N2 1.609(3)
B2 C2 1.661(3)
N1 C5 1.490(3)
N1 C6 1.492(3)
N1 H1 0.90(3)
N2 C10 1.487(3)
N2 C9 1.496(3)
N2 H2 0.82(3)
O1 C3 1.279(3)
O2 C3 1.213(3)
O3 C7 1.283(3)
O4 C7 1.216(3)
C1 C11 1.505(3)
C1 C21 1.507(3)
C1 H1B 1.0000
C2 C22 1.500(3)
C2 C12 1.509(3)
C2 H2B 1.0000
C3 C4 1.542(3)
C4 F41 1.320(3)
C4 F43 1.322(3)
C4 F42 1.329(4)
C5 H5A 0.9800
C5 H5B 0.9800
C5 H5C 0.9800
C6 H6A 0.9800
C6 H6B 0.9800
C6 H6C 0.9800
C7 C8 1.526(4)
C8 F83 1.259(7)
C8 F82" 1.320(7)
C8 F82' 1.331(5)
C8 F81 1.331(8)
C8 F81' 1.343(5)
C8 F83" 1.352(7)
C8 F81" 1.361(7)
C8 F83' 1.361(5)
C8 F82 1.371(8)
C9 H9A 0.9800
C9 H9B 0.9800
C9 H9C 0.9800
C10 H10A 0.9800
C10 H10B 0.9800
C10 H10C 0.9800
C11 C16 1.380(4)
C11 C12 1.410(3)
C12 C13 1.386(4)
C13 C14 1.395(4)
C13 H13 0.9500
C14 C15 1.385(4)
C14 H14 0.9500
C15 C16 1.401(4)
C15 H15 0.9500
C16 H16 0.9500
C21 C26 1.382(4)
C21 C22 1.405(3)
C22 C23 1.389(4)
C23 C24 1.392(4)
C23 H23 0.9500
C24 C25 1.389(4)
C24 H24 0.9500
C25 C26 1.389(4)
C25 H25 0.9500
C26 H26 0.9500
B1A O1A 1.545(3)
B1A N1A 1.633(3)
B1A C1A 1.655(3)
B1A B2A 1.781(3)
B2A O3A 1.545(3)
B2A N2A 1.614(3)
B2A C2A 1.659(3)
N1A C5A 1.487(3)
N1A C6A 1.491(3)
N1A H1A 0.89(3)
N2A C9A 1.491(3)
N2A C10A 1.493(3)
N2A H2A 0.90(4)
O1A C3A 1.285(3)
O2A C3A 1.212(3)
O3A C7A 1.304(3)
O4A C7A 1.204(3)
C1A C21A 1.510(3)
C1A C11A 1.510(3)
C1A H1A1 1.0000
C2A C22A 1.501(4)
C2A C12A 1.510(3)
C2A H2A1 1.0000
C3A C4A 1.539(3)
C4A F43A 1.320(3)
C4A F41A 1.332(3)
C4A F42A 1.336(3)
C5A H5A1 0.9800
C5A H5A2 0.9800
C5A H5A3 0.9800
C6A H6A1 0.9800
C6A H6A2 0.9800
C6A H6A3 0.9800
C7A C8A 1.529(4)
C8A F83A 1.312(4)
C8A F82A 1.319(4)
C8A F81A 1.325(4)
C9A H9A1 0.9800
C9A H9A2 0.9800
C9A H9A3 0.9800
C10A H10D 0.9800
C10A H10E 0.9800
C10A H10F 0.9800
C11A C16A 1.382(4)
C11A C12A 1.406(3)
C12A C13A 1.391(4)
C13A C14A 1.392(4)
C13A H13A 0.9500
C14A C15A 1.388(4)
C14A H14A 0.9500
C15A C16A 1.394(4)
C15A H15A 0.9500
C16A H16A 0.9500
C21A C26A 1.386(4)
C21A C22A 1.411(3)
C22A C23A 1.390(4)
C23A C24A 1.389(4)
C23A H23A 0.9500
C24A C25A 1.386(5)
C24A H24A 0.9500
C25A C26A 1.395(4)
C25A H25A 0.9500
C26A H26A 0.9500

loop_
_geom_hbond_atom_site_label_D
_geom_hbond_atom_site_label_H
_geom_hbond_atom_site_label_A
_geom_hbond_distance_DH
_geom_hbond_distance_HA
_geom_hbond_distance_DA
_geom_hbond_angle_DHA
N1 H1 O4 0.90(3) 2.02(3) 2.798(3) 144(3)
N2 H2 O2 0.82(3) 2.11(3) 2.804(3) 143(3)
N1A H1A O3A 0.89(3) 2.44(3) 2.835(3) 107(2)
N2A H2A O2A 0.90(4) 2.02(3) 2.807(3) 145(3)

loop_
_geom_torsion_atom_site_label_1
_geom_torsion_atom_site_label_2
_geom_torsion_atom_site_label_3
_geom_torsion_atom_site_label_4
_geom_torsion
O1 B1 B2 O3 122.4(2)
N1 B1 B2 O3 2.7(3)
C1 B1 B2 O3 -118.1(2)
O1 B1 B2 N2 3.4(3)
N1 B1 B2 N2 -116.3(2)
C1 B1 B2 N2 123.0(2)
O1 B1 B2 C2 -116.6(2)
N1 B1 B2 C2 123.7(2)
C1 B1 B2 C2 2.9(2)
O1 B1 N1 C5 -66.2(2)
C1 B1 N1 C5 -175.6(2)
B2 B1 N1 C5 66.0(3)
O1 B1 N1 C6 60.7(2)
C1 B1 N1 C6 -48.7(3)
B2 B1 N1 C6 -167.1(2)
O3 B2 N2 C10 -65.0(2)
C2 B2 N2 C10 -176.66(19)
B1 B2 N2 C10 65.3(3)
O3 B2 N2 C9 61.9(2)
C2 B2 N2 C9 -49.7(3)
B1 B2 N2 C9 -167.8(2)
N1 B1 O1 C3 161.5(2)
C1 B1 O1 C3 -85.7(3)
B2 B1 O1 C3 33.9(3)
N2 B2 O3 C7 166.0(2)
C2 B2 O3 C7 -80.9(3)
B1 B2 O3 C7 39.1(3)
O1 B1 C1 C11 70.0(2)
N1 B1 C1 C11 174.93(18)
B2 B1 C1 C11 -60.4(2)
O1 B1 C1 C21 -174.05(17)
N1 B1 C1 C21 -69.2(2)
B2 B1 C1 C21 55.5(2)
O3 B2 C2 C22 69.9(2)
N2 B2 C2 C22 176.13(18)
B1 B2 C2 C22 -59.5(2)
O3 B2 C2 C12 -174.61(17)
N2 B2 C2 C12 -68.4(2)
B1 B2 C2 C12 56.0(2)
B1 O1 C3 O2 -16.0(4)
B1 O1 C3 C4 162.3(2)
O2 C3 C4 F41 -161.1(2)
O1 C3 C4 F41 20.4(3)
O2 C3 C4 F43 -40.3(3)
O1 C3 C4 F43 141.2(2)
O2 C3 C4 F42 79.3(3)
O1 C3 C4 F42 -99.2(3)
B2 O3 C7 O4 -12.8(4)
B2 O3 C7 C8 168.5(2)
O4 C7 C8 F83 130.6(6)
O3 C7 C8 F83 -50.5(6)
O4 C7 C8 F82" -40.3(6)
O3 C7 C8 F82" 138.6(5)
O4 C7 C8 F82' -74.1(4)
O3 C7 C8 F82' 104.8(4)
O4 C7 C8 F81 5.5(6)
O3 C7 C8 F81 -175.6(5)
O4 C7 C8 F81' 44.8(4)
O3 C7 C8 F81' -136.3(4)
O4 C7 C8 F83" -166.1(5)
O3 C7 C8 F83" 12.8(6)
O4 C7 C8 F81" 77.0(5)
O3 C7 C8 F81" -104.1(5)
O4 C7 C8 F83' 165.5(4)
O3 C7 C8 F83' -15.6(4)
O4 C7 C8 F82 -107.9(5)
O3 C7 C8 F82 71.1(5)
C21 C1 C11 C16 133.3(2)
B1 C1 C11 C16 -112.0(2)
C21 C1 C11 C12 -50.1(3)
B1 C1 C11 C12 64.6(2)
C16 C11 C12 C13 -0.7(4)
C1 C11 C12 C13 -177.5(2)
C16 C11 C12 C2 177.4(2)
C1 C11 C12 C2 0.6(3)
C22 C2 C12 C13 -133.2(2)
B2 C2 C12 C13 113.5(3)
C22 C2 C12 C11 48.8(3)
B2 C2 C12 C11 -64.5(2)
C11 C12 C13 C14 0.6(4)
C2 C12 C13 C14 -177.3(2)
C12 C13 C14 C15 0.1(4)
C13 C14 C15 C16 -0.6(4)
C12 C11 C16 C15 0.3(4)
C1 C11 C16 C15 176.6(2)
C14 C15 C16 C11 0.4(4)
C11 C1 C21 C26 -132.4(2)
B1 C1 C21 C26 114.5(2)
C11 C1 C21 C22 49.8(3)
B1 C1 C21 C22 -63.3(2)
C26 C21 C22 C23 -0.1(3)
C1 C21 C22 C23 177.9(2)
C26 C21 C22 C2 -178.0(2)
C1 C21 C22 C2 0.0(3)
C12 C2 C22 C23 133.0(2)
B2 C2 C22 C23 -113.4(2)
C12 C2 C22 C21 -49.3(3)
B2 C2 C22 C21 64.3(2)
C21 C22 C23 C24 -0.7(4)
C2 C22 C23 C24 176.9(2)
C22 C23 C24 C25 0.7(4)
C23 C24 C25 C26 0.1(4)
C22 C21 C26 C25 0.9(3)
C1 C21 C26 C25 -176.8(2)
C24 C25 C26 C21 -0.9(4)
O1A B1A B2A O3A 122.9(2)
N1A B1A B2A O3A 3.5(2)
C1A B1A B2A O3A -115.4(2)
O1A B1A B2A N2A 3.6(3)
N1A B1A B2A N2A -115.8(2)
C1A B1A B2A N2A 125.3(2)
O1A B1A B2A C2A -118.4(2)
N1A B1A B2A C2A 122.2(2)
C1A B1A B2A C2A 3.3(2)
O1A B1A N1A C5A 66.3(2)
C1A B1A N1A C5A -43.6(3)
B2A B1A N1A C5A -160.4(2)
O1A B1A N1A C6A -60.8(2)
C1A B1A N1A C6A -170.6(2)
B2A B1A N1A C6A 72.6(3)
O3A B2A N2A C9A 74.4(3)
C2A B2A N2A C9A -46.4(3)
B1A B2A N2A C9A -166.1(2)
O3A B2A N2A C10A -54.3(3)
C2A B2A N2A C10A -175.1(2)
B1A B2A N2A C10A 65.3(3)
N1A B1A O1A C3A 158.6(2)
C1A B1A O1A C3A -88.1(3)
B2A B1A O1A C3A 34.0(3)
N2A B2A O3A C7A -84.8(3)
C2A B2A O3A C7A 35.0(3)
B1A B2A O3A C7A 149.9(2)
O1A B1A C1A C21A -172.29(17)
N1A B1A C1A C21A -66.0(2)
B2A B1A C1A C21A 54.1(2)
O1A B1A C1A C11A 72.9(2)
N1A B1A C1A C11A 179.22(18)
B2A B1A C1A C11A -60.7(2)
O3A B2A C2A C22A 56.9(2)
N2A B2A C2A C22A 174.89(19)
B1A B2A C2A C22A -59.1(2)
O3A B2A C2A C12A 171.64(18)
N2A B2A C2A C12A -70.4(2)
B1A B2A C2A C12A 55.6(2)
B1A O1A C3A O2A -16.8(4)
B1A O1A C3A C4A 161.7(2)
O2A C3A C4A F43A -36.1(3)
O1A C3A C4A F43A 145.2(2)
O2A C3A C4A F41A -157.7(2)
O1A C3A C4A F41A 23.6(3)
O2A C3A C4A F42A 83.3(3)
O1A C3A C4A F42A -95.4(3)
B2A O3A C7A O4A 17.0(4)
B2A O3A C7A C8A -163.9(2)
O4A C7A C8A F83A 117.9(3)
O3A C7A C8A F83A -61.3(3)
O4A C7A C8A F82A -1.3(4)
O3A C7A C8A F82A 179.5(3)
O4A C7A C8A F81A -120.9(3)
O3A C7A C8A F81A 59.9(4)
C21A C1A C11A C16A 132.1(2)
B1A C1A C11A C16A -112.8(2)
C21A C1A C11A C12A -50.6(3)
B1A C1A C11A C12A 64.5(2)
C16A C11A C12A C13A -0.4(3)
C1A C11A C12A C13A -177.8(2)
C16A C11A C12A C2A 178.0(2)
C1A C11A C12A C2A 0.6(3)
C22A C2A C12A C13A -132.4(2)
B2A C2A C12A C13A 114.0(3)
C22A C2A C12A C11A 49.3(3)
B2A C2A C12A C11A -64.2(3)
C11A C12A C13A C14A -0.3(4)
C2A C12A C13A C14A -178.5(2)
C12A C13A C14A C15A 0.7(4)
C13A C14A C15A C16A -0.4(4)
C12A C11A C16A C15A 0.6(4)
C1A C11A C16A C15A 177.8(2)
C14A C15A C16A C11A -0.2(4)
C11A C1A C21A C26A -128.3(2)
B1A C1A C21A C26A 119.7(3)
C11A C1A C21A C22A 50.5(3)
B1A C1A C21A C22A -61.4(2)
C26A C21A C22A C23A -0.2(4)
C1A C21A C22A C23A -179.1(2)
C26A C21A C22A C2A 178.4(2)
C1A C21A C22A C2A -0.5(3)
C12A C2A C22A C23A 129.1(2)
B2A C2A C22A C23A -118.0(3)
C12A C2A C22A C21A -49.4(3)
B2A C2A C22A C21A 63.5(3)
C21A C22A C23A C24A 0.1(4)
C2A C22A C23A C24A -178.3(2)
C22A C23A C24A C25A -0.3(4)
C23A C24A C25A C26A 0.4(4)
C22A C21A C26A C25A 0.3(4)
C1A C21A C26A C25A 179.1(2)
C24A C25A C26A C21A -0.5(4)
